data_7036527
loop_
_publ_author_name
'Sch\"adle, Dorothea'
'Meermann-Zimmermann, Melanie'
'Maichle-M\"ossmer, C\"acilia'
'Sch\"adle, Christoph'
'T\"ornroos, Karl W'
'Anwander, Reiner'

_publ_section_title
;
 Rare-earth metal methylidene complexes with Ln3(\m3-CH2)(\m3-Me)(\m2-Me)3
 core structure.
;
_journal_issue 41
_journal_name_full 'Dalton transactions (Cambridge, England : 2003)'
_journal_page_first 18101
_journal_page_last 18110
_journal_paper_doi 10.1039/c5dt02936h
_journal_volume 44
_journal_year 2015
_chemical_formula_sum 'C23 H50 Al2 Ho N Si'
_chemical_formula_weight 587.62
_chemical_name_systematic
;
 ?
;
_chemical_properties_physical 'Air-sensitive, Moisture-sensitive'
_space_group_crystal_system monoclinic
_space_group_IT_number 14
_space_group_name_Hall '-P 2ybc'
_space_group_name_H-M_alt 'P 1 21/c 1'
_symmetry_space_group_name_Hall '-P 2ybc'
_symmetry_space_group_name_H-M 'P 1 21/c 1'
_atom_sites_solution_hydrogens geom
_audit_creation_method SHELXL-2013
_audit_update_record
;
2015-09-10 deposited with the CCDC.
2015-09-14 downloaded from the CCDC.
;
_cell_angle_alpha 90
_cell_angle_beta 91.70(2)
_cell_angle_gamma 90
_cell_formula_units_Z 8
_cell_length_a 12.201(3)
_cell_length_b 17.328(8)
_cell_length_c 28.104(8)
_cell_measurement_reflns_used 1234
_cell_measurement_temperature 173(2)
_cell_measurement_theta_max 29.49
_cell_measurement_theta_min 3.31
_cell_volume 5939(4)
_computing_cell_refinement X-AREA
_computing_data_collection X-AREA
_computing_data_reduction X-AREA
_computing_molecular_graphics 'POV-Ray v. 3.6/ORTEP3'
_computing_publication_material 'SHELXL-97 (Sheldrick, 1997)'
_computing_structure_refinement 'SHELXL-2013 (Sheldrick, 2013)'
_computing_structure_solution 'SHELXS-97 (Sheldrick, 1990)'
_diffrn_ambient_temperature 173
_diffrn_measured_fraction_theta_full 0.998
_diffrn_measured_fraction_theta_max 0.999
_diffrn_measurement_device_type Stoe-IPDS
_diffrn_measurement_method Phi
_diffrn_radiation_monochromator graphite
_diffrn_radiation_source 'fine-focus sealed tube'
_diffrn_radiation_type MoK\a
_diffrn_radiation_wavelength 0.71073
_diffrn_reflns_av_R_equivalents 0.0821
_diffrn_reflns_av_unetI/netI 0.0534
_diffrn_reflns_laue_measured_fraction_full 0.998
_diffrn_reflns_laue_measured_fraction_max 0.999
_diffrn_reflns_limit_h_max 15
_diffrn_reflns_limit_h_min -16
_diffrn_reflns_limit_k_max 23
_diffrn_reflns_limit_k_min -23
_diffrn_reflns_limit_l_max 37
_diffrn_reflns_limit_l_min -37
_diffrn_reflns_number 83915
_diffrn_reflns_point_group_measured_fraction_full 0.998
_diffrn_reflns_point_group_measured_fraction_max 0.999
_diffrn_reflns_theta_full 25.242
_diffrn_reflns_theta_max 28.282
_diffrn_reflns_theta_min 2.948
_exptl_absorpt_coefficient_mu 2.773
_exptl_absorpt_correction_T_max 0.5709
_exptl_absorpt_correction_T_min 0.5052
_exptl_absorpt_correction_type numerical
_exptl_absorpt_process_details mulabs
_exptl_crystal_colour colourless
_exptl_crystal_density_diffrn 1.314
_exptl_crystal_description block
_exptl_crystal_F_000 2416
_exptl_crystal_size_max 0.25
_exptl_crystal_size_mid 0.20
_exptl_crystal_size_min 0.15
_refine_diff_density_max 0.581
_refine_diff_density_min -0.782
_refine_diff_density_rms 0.104
_refine_ls_extinction_coef 0.00042(4)
_refine_ls_extinction_expression Fc^*^=kFc[1+0.001xFc^2^\l^3^/sin(2\q)]^-1/4^
_refine_ls_extinction_method SHELXL
_refine_ls_goodness_of_fit_ref 1.033
_refine_ls_hydrogen_treatment constr
_refine_ls_matrix_type full
_refine_ls_number_parameters 536
_refine_ls_number_reflns 14719
_refine_ls_number_restraints 0
_refine_ls_restrained_S_all 1.033
_refine_ls_R_factor_all 0.0647
_refine_ls_R_factor_gt 0.0433
_refine_ls_shift/su_max 0.003
_refine_ls_shift/su_mean 0.000
_refine_ls_structure_factor_coef Fsqd
_refine_ls_weighting_details 'w=1/[\s^2^(Fo^2^)+(0.0314P)^2^+1.1613P] where P=(Fo^2^+2Fc^2^)/3'
_refine_ls_weighting_scheme calc
_refine_ls_wR_factor_gt 0.0690
_refine_ls_wR_factor_ref 0.0738
_reflns_Friedel_coverage 0.000
_reflns_number_gt 11680
_reflns_number_total 14719
_reflns_threshold_expression 'I > 2\s(I)'
_cod_data_source_file c5dt02936h2.cif
_cod_data_source_block Compound_5-Ho
_cod_depositor_comments 'Adding full bibliography for 7036525--7036534.cif.'
_cod_database_code 7036527
_shelx_space_group_comment
;
The symmetry employed for this shelxl refinement is uniquely defined
by the following loop, which should always be used as a source of
symmetry information in preference to the above space-group names.
They are only intended as comments.
;
_shelxl_version_number 2013-3

loop_
_space_group_symop_operation_xyz
'x, y, z'
'-x, y+1/2, -z+1/2'
'-x, -y, -z'
'x, -y-1/2, z-1/2'

loop_
_atom_site_label
_atom_site_type_symbol
_atom_site_fract_x
_atom_site_fract_y
_atom_site_fract_z
_atom_site_U_iso_or_equiv
_atom_site_adp_type
_atom_site_occupancy
_atom_site_site_symmetry_order
_atom_site_calc_flag
_atom_site_refinement_flags_posn
_atom_site_refinement_flags_adp
C1 C 1.0226(4) 0.5645(2) 0.16823(13) 0.0356(9) Uani 1 1 d . .
H1A H 1.0488 0.6098 0.1525 0.053 Uiso 1 1 calc R U
H1B H 1.0501 0.5639 0.2006 0.053 Uiso 1 1 calc R U
H1C H 0.9439 0.5650 0.1678 0.053 Uiso 1 1 calc R U
C2 C 1.0181(4) 0.3698(2) 0.16723(13) 0.0359(9) Uani 1 1 d . .
H2A H 0.9394 0.3698 0.1652 0.054 Uiso 1 1 calc R U
H2B H 1.0421 0.3707 0.2001 0.054 Uiso 1 1 calc R U
H2C H 1.0454 0.3242 0.1523 0.054 Uiso 1 1 calc R U
C1A C 0.4768(4) 0.8483(2) -0.07091(14) 0.0400(10) Uani 1 1 d . .
H1D H 0.4950 0.8967 -0.0854 0.060 Uiso 1 1 calc R U
H1E H 0.5049 0.8474 -0.0386 0.060 Uiso 1 1 calc R U
H1F H 0.3985 0.8424 -0.0712 0.060 Uiso 1 1 calc R U
C3 C 1.2380(4) 0.4638(3) 0.13541(19) 0.0575(14) Uani 1 1 d . .
H3A H 1.2629 0.4202 0.1176 0.086 Uiso 1 1 calc R U
H3B H 1.2638 0.4594 0.1679 0.086 Uiso 1 1 calc R U
H3C H 1.2659 0.5104 0.1219 0.086 Uiso 1 1 calc R U
C2A C 0.5047(3) 0.6565(2) -0.07594(14) 0.0352(9) Uani 1 1 d . .
H2D H 0.4263 0.6518 -0.0755 0.053 Uiso 1 1 calc R U
H2E H 0.5343 0.6563 -0.0439 0.053 Uiso 1 1 calc R U
H2F H 0.5344 0.6139 -0.0932 0.053 Uiso 1 1 calc R U
C4 C 1.0040(5) 0.4697(3) 0.06981(15) 0.0673(16) Uani 1 1 d . .
H4A H 1.0305 0.5132 0.0524 0.101 Uiso 1 1 calc R U
H4B H 0.9262 0.4744 0.0733 0.101 Uiso 1 1 calc R U
H4C H 1.0195 0.4230 0.0529 0.101 Uiso 1 1 calc R U
C3A C 0.7058(4) 0.7724(3) -0.10767(18) 0.0555(13) Uani 1 1 d . .
H3D H 0.7396 0.7274 -0.1207 0.083 Uiso 1 1 calc R U
H3E H 0.7320 0.7796 -0.0754 0.083 Uiso 1 1 calc R U
H3F H 0.7240 0.8168 -0.1263 0.083 Uiso 1 1 calc R U
C5 C 0.8008(3) 0.3725(2) 0.25389(14) 0.0359(9) Uani 1 1 d . .
H5A H 0.7994 0.3760 0.2880 0.054 Uiso 1 1 calc R U
H5B H 0.8754 0.3722 0.2440 0.054 Uiso 1 1 calc R U
H5C H 0.7651 0.3258 0.2436 0.054 Uiso 1 1 calc R U
C4A C 0.4697(5) 0.7575(3) -0.17145(16) 0.0656(15) Uani 1 1 d . .
H4D H 0.4911 0.8019 -0.1894 0.098 Uiso 1 1 calc R U
H4E H 0.3919 0.7586 -0.1673 0.098 Uiso 1 1 calc R U
H4F H 0.4889 0.7115 -0.1883 0.098 Uiso 1 1 calc R U
C6 C 0.8032(4) 0.5647(2) 0.24638(14) 0.0374(9) Uani 1 1 d . .
H6A H 0.7614 0.5910 0.2698 0.056 Uiso 1 1 calc R U
H6B H 0.8131 0.5982 0.2196 0.056 Uiso 1 1 calc R U
H6C H 0.8735 0.5506 0.2600 0.056 Uiso 1 1 calc R U
C5A C 0.2727(3) 0.8300(2) 0.01534(15) 0.0402(10) Uani 1 1 d . .
H5D H 0.2374 0.8743 0.0012 0.060 Uiso 1 1 calc R U
H5E H 0.3487 0.8296 0.0074 0.060 Uiso 1 1 calc R U
H5F H 0.2668 0.8321 0.0493 0.060 Uiso 1 1 calc R U
C7 C 0.5690(4) 0.4706(3) 0.2436(2) 0.0685(16) Uani 1 1 d . .
H7A H 0.5338 0.5148 0.2293 0.103 Uiso 1 1 calc R U
H7B H 0.5673 0.4749 0.2776 0.103 Uiso 1 1 calc R U
H7C H 0.5312 0.4246 0.2335 0.103 Uiso 1 1 calc R U
C6A C 0.2955(3) 0.6388(2) 0.01088(15) 0.0391(9) Uani 1 1 d . .
H6D H 0.3543 0.6571 0.0314 0.059 Uiso 1 1 calc R U
H6E H 0.3252 0.6146 -0.0166 0.059 Uiso 1 1 calc R U
H6F H 0.2524 0.6020 0.0277 0.059 Uiso 1 1 calc R U
C8 C 0.7439(4) 0.4576(3) 0.15506(15) 0.0486(11) Uani 1 1 d . .
H8A H 0.7251 0.4066 0.1444 0.073 Uiso 1 1 calc R U
H8B H 0.8196 0.4676 0.1489 0.073 Uiso 1 1 calc R U
H8C H 0.6987 0.4946 0.1383 0.073 Uiso 1 1 calc R U
C7A C 0.0534(4) 0.7223(4) 0.0169(2) 0.085(2) Uani 1 1 d . .
H7D H 0.0028 0.7549 -0.0006 0.127 Uiso 1 1 calc R U
H7E H 0.0574 0.7382 0.0496 0.127 Uiso 1 1 calc R U
H7F H 0.0288 0.6698 0.0149 0.127 Uiso 1 1 calc R U
C9 C 1.0554(3) 0.4293(2) 0.31146(11) 0.0233(7) Uani 1 1 d . .
C8A C 0.2075(4) 0.7337(3) -0.08066(16) 0.0540(12) Uani 1 1 d . .
H8D H 0.1840 0.6851 -0.0938 0.081 Uiso 1 1 calc R U
H8E H 0.2820 0.7434 -0.0890 0.081 Uiso 1 1 calc R U
H8F H 0.1612 0.7742 -0.0932 0.081 Uiso 1 1 calc R U
C10 C 0.9799(3) 0.4274(2) 0.34917(12) 0.0285(8) Uani 1 1 d . .
C9A C 0.5403(3) 0.7908(2) 0.06995(11) 0.0241(7) Uani 1 1 d . .
C11 C 0.9538(3) 0.3576(2) 0.36920(14) 0.0364(9) Uani 1 1 d . .
H11A H 0.9051 0.3564 0.3940 0.044 Uiso 1 1 calc R U
C10A C 0.4668(3) 0.7881(2) 0.10833(13) 0.0297(8) Uani 1 1 d . .
C12 C 0.9978(3) 0.2893(2) 0.35342(15) 0.0380(9) Uani 1 1 d . .
H12A H 0.9757 0.2425 0.3663 0.046 Uiso 1 1 calc R U
C11A C 0.4374(3) 0.8565(2) 0.13022(14) 0.0374(9) Uani 1 1 d . .
H11B H 0.3892 0.8547 0.1552 0.045 Uiso 1 1 calc R U
C13 C 1.0741(3) 0.2907(2) 0.31868(13) 0.0324(8) Uani 1 1 d . .
H13A H 1.1044 0.2445 0.3084 0.039 Uiso 1 1 calc R U
C12A C 0.4769(3) 0.9264(2) 0.11615(14) 0.0389(10) Uani 1 1 d . .
H12B H 0.4532 0.9716 0.1305 0.047 Uiso 1 1 calc R U
C14 C 1.1074(3) 0.3597(2) 0.29841(12) 0.0236(7) Uani 1 1 d . .
C13A C 0.5523(3) 0.9295(2) 0.08052(13) 0.0320(8) Uani 1 1 d . .
H13B H 0.5808 0.9770 0.0718 0.038 Uiso 1 1 calc R U
C15 C 1.2068(3) 0.3601(2) 0.26706(13) 0.0297(8) Uani 1 1 d . .
H15A H 1.1969 0.4008 0.2431 0.036 Uiso 1 1 calc R U
C14A C 0.5866(3) 0.8630(2) 0.05743(12) 0.0245(7) Uani 1 1 d . .
C16 C 1.3079(3) 0.3798(3) 0.29864(16) 0.0429(10) Uani 1 1 d . .
H16A H 1.2984 0.4298 0.3126 0.064 Uiso 1 1 calc R U
H16B H 1.3720 0.3800 0.2796 0.064 Uiso 1 1 calc R U
H16C H 1.3164 0.3419 0.3234 0.064 Uiso 1 1 calc R U
C15A C 0.6807(3) 0.8679(2) 0.02327(13) 0.0303(8) Uani 1 1 d . .
H15B H 0.6702 0.8278 -0.0010 0.036 Uiso 1 1 calc R U
C17 C 1.2286(4) 0.2842(2) 0.24150(16) 0.0440(11) Uani 1 1 d . .
H17A H 1.2526 0.2460 0.2643 0.066 Uiso 1 1 calc R U
H17B H 1.2845 0.2918 0.2186 0.066 Uiso 1 1 calc R U
H17C H 1.1625 0.2669 0.2255 0.066 Uiso 1 1 calc R U
C16A C 0.7895(3) 0.8521(3) 0.05075(17) 0.0453(11) Uani 1 1 d . .
H16D H 0.7993 0.8895 0.0757 0.068 Uiso 1 1 calc R U
H16E H 0.8492 0.8556 0.0294 0.068 Uiso 1 1 calc R U
H16F H 0.7877 0.8013 0.0643 0.068 Uiso 1 1 calc R U
C18 C 0.9294(3) 0.4999(2) 0.36950(14) 0.0358(9) Uani 1 1 d . .
H18A H 0.9521 0.5439 0.3502 0.043 Uiso 1 1 calc R U
C17A C 0.6892(4) 0.9461(3) -0.00175(16) 0.0458(11) Uani 1 1 d . .
H17D H 0.6180 0.9615 -0.0137 0.069 Uiso 1 1 calc R U
H17E H 0.7383 0.9419 -0.0277 0.069 Uiso 1 1 calc R U
H17F H 0.7166 0.9840 0.0205 0.069 Uiso 1 1 calc R U
C19 C 0.9702(4) 0.5135(3) 0.42093(16) 0.0583(14) Uani 1 1 d . .
H19A H 0.9417 0.4739 0.4411 0.087 Uiso 1 1 calc R U
H19B H 0.9455 0.5630 0.4315 0.087 Uiso 1 1 calc R U
H19C H 1.0489 0.5120 0.4224 0.087 Uiso 1 1 calc R U
C18A C 0.4234(3) 0.7131(3) 0.12806(15) 0.0397(10) Uani 1 1 d . .
H18B H 0.4449 0.6710 0.1070 0.048 Uiso 1 1 calc R U
C20 C 0.8042(4) 0.4971(3) 0.36850(16) 0.0462(11) Uani 1 1 d . .
H20A H 0.7776 0.4861 0.3367 0.069 Uiso 1 1 calc R U
H20B H 0.7760 0.5461 0.3785 0.069 Uiso 1 1 calc R U
H20C H 0.7802 0.4575 0.3897 0.069 Uiso 1 1 calc R U
C19A C 0.4750(5) 0.6982(4) 0.17787(18) 0.0727(18) Uani 1 1 d . .
H19D H 0.5534 0.6968 0.1759 0.109 Uiso 1 1 calc R U
H19E H 0.4492 0.6498 0.1898 0.109 Uiso 1 1 calc R U
H19F H 0.4545 0.7389 0.1990 0.109 Uiso 1 1 calc R U
C21 C 1.2689(4) 0.5837(3) 0.25551(16) 0.0475(11) Uani 1 1 d . .
H21A H 1.3128 0.5377 0.2559 0.071 Uiso 1 1 calc R U
H21B H 1.3141 0.6272 0.2640 0.071 Uiso 1 1 calc R U
H21C H 1.2372 0.5912 0.2242 0.071 Uiso 1 1 calc R U
C20A C 0.2978(4) 0.7119(3) 0.13158(16) 0.0491(12) Uani 1 1 d . .
H20D H 0.2759 0.7492 0.1547 0.074 Uiso 1 1 calc R U
H20E H 0.2745 0.6614 0.1411 0.074 Uiso 1 1 calc R U
H20F H 0.2647 0.7245 0.1011 0.074 Uiso 1 1 calc R U
C22 C 1.0792(4) 0.6659(2) 0.29724(16) 0.0447(11) Uani 1 1 d . .
H22A H 1.0508 0.6748 0.2655 0.067 Uiso 1 1 calc R U
H22B H 1.1266 0.7077 0.3067 0.067 Uiso 1 1 calc R U
H22C H 1.0195 0.6626 0.3186 0.067 Uiso 1 1 calc R U
C21A C 0.7267(4) 0.6660(3) 0.11242(18) 0.0600(15) Uani 1 1 d . .
H21D H 0.7285 0.7200 0.1201 0.090 Uiso 1 1 calc R U
H24E H 0.8002 0.6467 0.1109 0.090 Uiso 1 1 calc R U
H24F H 0.6884 0.6385 0.1365 0.090 Uiso 1 1 calc R U
C23 C 1.2217(4) 0.5627(3) 0.35965(15) 0.0492(12) Uani 1 1 d . .
H23A H 1.1762 0.5870 0.3826 0.074 Uiso 1 1 calc R U
H23B H 1.2928 0.5864 0.3606 0.074 Uiso 1 1 calc R U
H23C H 1.2289 0.5088 0.3671 0.074 Uiso 1 1 calc R U
C22A C 0.5826(4) 0.5572(2) 0.05339(18) 0.0544(13) Uani 1 1 d . .
H22D H 0.5299 0.5566 0.0781 0.082 Uiso 1 1 calc R U
H22E H 0.6351 0.5167 0.0589 0.082 Uiso 1 1 calc R U
H22F H 0.5457 0.5493 0.0231 0.082 Uiso 1 1 calc R U
C23A C 0.7589(4) 0.6468(3) 0.0067(2) 0.0618(14) Uani 1 1 d . .
H23D H 0.7233 0.6365 -0.0236 0.093 Uiso 1 1 calc R U
H23E H 0.8098 0.6061 0.0142 0.093 Uiso 1 1 calc R U
H23F H 0.7974 0.6950 0.0052 0.093 Uiso 1 1 calc R U
Al1 Al 0.72012(10) 0.46588(7) 0.22410(4) 0.0360(3) Uani 1 1 d . .
Al2 Al 1.07695(11) 0.46642(7) 0.13305(4) 0.0391(3) Uani 1 1 d . .
Al1A Al 0.19780(10) 0.73062(8) -0.01030(5) 0.0386(3) Uani 1 1 d . .
Al2A Al 0.54573(11) 0.75864(8) -0.10881(4) 0.0393(3) Uani 1 1 d . .
Ho1 Ho 0.95646(2) 0.46718(2) 0.22772(2) 0.02428(5) Uani 1 1 d . .
Ho1A Ho 0.43387(2) 0.74286(2) -0.01244(2) 0.02503(5) Uani 1 1 d . .
N1 N 1.0719(2) 0.49744(17) 0.28439(10) 0.0229(6) Uani 1 1 d . .
N1A N 0.5598(2) 0.72429(16) 0.04169(10) 0.0249(6) Uani 1 1 d . .
Si1 Si 1.15780(9) 0.57392(6) 0.29897(4) 0.0299(2) Uani 1 1 d . .
Si1A Si 0.65436(10) 0.65212(6) 0.05343(4) 0.0356(3) Uani 1 1 d . .

loop_
_atom_site_aniso_label
_atom_site_aniso_U_11
_atom_site_aniso_U_22
_atom_site_aniso_U_33
_atom_site_aniso_U_23
_atom_site_aniso_U_13
_atom_site_aniso_U_12
C1 0.047(3) 0.030(2) 0.0307(19) 0.0085(16) 0.0031(17) -0.0019(18)
C2 0.044(2) 0.028(2) 0.035(2) -0.0107(16) -0.0011(18) 0.0036(17)
C1A 0.049(3) 0.032(2) 0.039(2) 0.0116(17) -0.0035(19) 0.0017(19)
C3 0.056(3) 0.050(3) 0.068(3) -0.006(3) 0.027(3) -0.004(2)
C2A 0.040(2) 0.031(2) 0.035(2) -0.0122(16) 0.0051(17) 0.0053(17)
C4 0.097(4) 0.076(4) 0.029(2) 0.000(2) 0.007(2) -0.003(3)
C3A 0.058(3) 0.049(3) 0.061(3) -0.004(2) 0.023(3) -0.005(2)
C5 0.036(2) 0.032(2) 0.040(2) 0.0029(17) 0.0010(17) -0.0080(17)
C4A 0.084(4) 0.078(4) 0.034(2) 0.003(2) -0.004(2) 0.011(3)
C6 0.041(2) 0.030(2) 0.041(2) -0.0017(17) -0.0006(18) 0.0070(18)
C5A 0.034(2) 0.036(2) 0.050(2) -0.0116(19) -0.0019(18) 0.0109(18)
C7 0.042(3) 0.072(4) 0.091(4) 0.011(3) 0.010(3) 0.003(3)
C6A 0.037(2) 0.035(2) 0.044(2) -0.0024(18) 0.0017(18) -0.0057(18)
C8 0.060(3) 0.044(3) 0.041(2) 0.003(2) -0.010(2) 0.002(2)
C7A 0.039(3) 0.094(5) 0.122(5) -0.061(4) 0.021(3) -0.014(3)
C9 0.0229(18) 0.0235(18) 0.0233(16) 0.0039(13) -0.0031(13) -0.0005(14)
C8A 0.063(3) 0.054(3) 0.044(2) -0.008(2) -0.016(2) 0.007(2)
C10 0.028(2) 0.032(2) 0.0265(17) 0.0036(15) 0.0040(14) 0.0005(15)
C9A 0.0253(19) 0.0238(18) 0.0228(16) 0.0017(13) -0.0054(13) 0.0026(14)
C11 0.037(2) 0.037(2) 0.036(2) 0.0091(17) 0.0098(17) -0.0001(18)
C10A 0.028(2) 0.034(2) 0.0277(18) 0.0019(15) 0.0013(15) -0.0052(16)
C12 0.041(2) 0.028(2) 0.045(2) 0.0129(18) 0.0040(19) -0.0025(17)
C11A 0.035(2) 0.044(2) 0.033(2) -0.0074(18) 0.0102(17) -0.0031(18)
C13 0.037(2) 0.0231(19) 0.037(2) 0.0027(16) 0.0001(17) 0.0023(16)
C12A 0.038(2) 0.037(2) 0.042(2) -0.0165(18) 0.0053(18) 0.0018(18)
C14 0.0214(18) 0.0222(17) 0.0270(16) 0.0030(14) -0.0034(13) -0.0002(14)
C13A 0.033(2) 0.0237(19) 0.039(2) -0.0035(16) -0.0016(16) -0.0002(16)
C15 0.030(2) 0.0252(19) 0.0342(19) 0.0009(15) 0.0039(16) 0.0026(15)
C14A 0.0216(18) 0.0252(18) 0.0263(16) -0.0005(14) -0.0041(13) 0.0005(14)
C16 0.030(2) 0.044(3) 0.055(3) -0.002(2) 0.0007(19) -0.0008(19)
C15A 0.027(2) 0.031(2) 0.0327(18) -0.0018(16) 0.0046(15) -0.0034(15)
C17 0.049(3) 0.035(2) 0.048(2) -0.0056(19) 0.008(2) 0.010(2)
C16A 0.028(2) 0.047(3) 0.061(3) -0.006(2) 0.003(2) 0.0002(19)
C18 0.040(2) 0.032(2) 0.036(2) -0.0031(17) 0.0136(18) 0.0040(18)
C17A 0.051(3) 0.041(3) 0.046(2) 0.007(2) 0.011(2) -0.014(2)
C19 0.052(3) 0.075(4) 0.048(3) -0.029(3) 0.006(2) 0.006(3)
C18A 0.039(2) 0.041(2) 0.039(2) 0.0080(18) 0.0065(18) -0.0089(19)
C20 0.044(3) 0.052(3) 0.043(2) 0.000(2) 0.012(2) 0.014(2)
C19A 0.065(4) 0.089(4) 0.063(3) 0.044(3) -0.012(3) -0.021(3)
C21 0.036(3) 0.050(3) 0.057(3) 0.012(2) 0.001(2) -0.019(2)
C20A 0.044(3) 0.058(3) 0.046(2) 0.001(2) 0.010(2) -0.019(2)
C22 0.057(3) 0.025(2) 0.051(2) -0.0037(18) -0.010(2) -0.0036(19)
C21A 0.068(4) 0.038(3) 0.071(3) -0.008(2) -0.046(3) 0.008(2)
C23 0.057(3) 0.043(3) 0.046(2) 0.004(2) -0.017(2) -0.011(2)
C22A 0.071(3) 0.025(2) 0.066(3) -0.002(2) -0.032(3) 0.002(2)
C23A 0.035(3) 0.063(3) 0.087(4) -0.019(3) -0.003(3) 0.017(2)
Al1 0.0273(6) 0.0378(7) 0.0428(6) 0.0058(6) -0.0025(5) -0.0015(5)
Al2 0.0502(8) 0.0375(7) 0.0303(6) -0.0022(5) 0.0095(5) -0.0019(6)
Al1A 0.0256(6) 0.0435(7) 0.0466(7) -0.0141(6) -0.0023(5) 0.0018(5)
Al2A 0.0488(8) 0.0386(7) 0.0309(6) 0.0018(5) 0.0059(5) 0.0010(6)
Ho1 0.02563(9) 0.02301(9) 0.02416(8) 0.00026(6) -0.00006(6) -0.00232(7)
Ho1A 0.02358(9) 0.02498(9) 0.02637(8) -0.00129(7) -0.00204(6) 0.00295(7)
N1 0.0253(16) 0.0196(14) 0.0238(14) 0.0014(12) -0.0008(11) 0.0000(12)
N1A 0.0267(17) 0.0188(15) 0.0290(15) -0.0025(12) -0.0038(12) 0.0005(12)
Si1 0.0326(6) 0.0240(5) 0.0329(5) 0.0028(4) -0.0048(4) -0.0062(4)
Si1A 0.0355(6) 0.0246(5) 0.0456(6) -0.0068(5) -0.0174(5) 0.0059(5)

loop_
_atom_type_symbol
_atom_type_description
_atom_type_scat_dispersion_real
_atom_type_scat_dispersion_imag
_atom_type_scat_source
C C 0.0033 0.0016 'International Tables Vol C Tables 4.2.6.8 and 6.1.1.4'
H H 0.0000 0.0000 'International Tables Vol C Tables 4.2.6.8 and 6.1.1.4'
Al Al 0.0645 0.0514 'International Tables Vol C Tables 4.2.6.8 and 6.1.1.4'
Ho Ho -0.2175 4.6783 'International Tables Vol C Tables 4.2.6.8 and 6.1.1.4'
N N 0.0061 0.0033 'International Tables Vol C Tables 4.2.6.8 and 6.1.1.4'
Si Si 0.0817 0.0704 'International Tables Vol C Tables 4.2.6.8 and 6.1.1.4'

loop_
_geom_angle_atom_site_label_1
_geom_angle_atom_site_label_2
_geom_angle_atom_site_label_3
_geom_angle
Al2 C1 Ho1 83.19(14)
Al2 C2 Ho1 83.49(13)
Al2A C1A Ho1A 83.50(14)
Al2A C2A Ho1A 84.24(13)
Al1 C5 Ho1 74.73(12)
Al1 C6 Ho1 75.49(13)
Al1A C5A Ho1A 75.18(12)
Al1A C6A Ho1A 76.32(14)
C14 C9 N1 119.8(3)
C14 C9 C10 118.4(3)
N1 C9 C10 121.5(3)
C14 C9 Ho1 100.0(2)
N1 C9 Ho1 52.95(16)
C10 C9 Ho1 111.9(2)
C11 C10 C9 119.2(3)
C11 C10 C18 118.2(3)
C9 C10 C18 122.5(3)
C14A C9A N1A 120.1(3)
C14A C9A C10A 118.7(3)
N1A C9A C10A 121.0(3)
C14A C9A Ho1A 103.8(2)
N1A C9A Ho1A 50.80(16)
C10A C9A Ho1A 109.6(2)
C10 C11 C12 121.8(3)
C11A C10A C9A 119.0(3)
C11A C10A C18A 118.2(3)
C9A C10A C18A 122.7(3)
C13 C12 C11 119.6(4)
C12A C11A C10A 122.0(3)
C12 C13 C14 121.3(4)
C11A C12A C13A 119.5(4)
C13 C14 C9 119.3(3)
C13 C14 C15 119.2(3)
C9 C14 C15 121.2(3)
C12A C13A C14A 121.4(4)
C14 C15 C17 115.0(3)
C14 C15 C16 107.9(3)
C17 C15 C16 108.4(3)
C13A C14A C9A 119.1(3)
C13A C14A C15A 119.4(3)
C9A C14A C15A 121.1(3)
C14A C15A C17A 113.6(3)
C14A C15A C16A 109.2(3)
C17A C15A C16A 108.5(3)
C10 C18 C20 112.5(4)
C10 C18 C19 111.0(4)
C20 C18 C19 108.6(3)
C10A C18A C20A 113.2(4)
C10A C18A C19A 109.8(4)
C20A C18A C19A 108.7(4)
C7 Al1 C8 116.7(3)
C7 Al1 C5 111.4(2)
C8 Al1 C5 105.08(19)
C7 Al1 C6 109.8(2)
C8 Al1 C6 105.74(19)
C5 Al1 C6 107.58(18)
C7 Al1 Ho1 161.3(2)
C8 Al1 Ho1 81.91(15)
C5 Al1 Ho1 61.72(12)
C6 Al1 Ho1 60.27(12)
C3 Al2 C4 117.2(2)
C3 Al2 C2 109.0(2)
C4 Al2 C2 106.8(2)
C3 Al2 C1 109.6(2)
C4 Al2 C1 105.3(2)
C2 Al2 C1 108.65(15)
C3 Al2 Ho1 118.28(16)
C4 Al2 Ho1 124.50(18)
C2 Al2 Ho1 54.60(10)
C1 Al2 Ho1 54.54(10)
C7A Al1A C8A 118.3(3)
C7A Al1A C6A 110.6(3)
C8A Al1A C6A 104.90(19)
C7A Al1A C5A 108.7(2)
C8A Al1A C5A 106.6(2)
C6A Al1A C5A 107.18(18)
C7A Al1A Ho1A 158.1(2)
C8A Al1A Ho1A 83.60(16)
C6A Al1A Ho1A 59.71(12)
C5A Al1A Ho1A 61.04(12)
C4A Al2A C3A 117.2(2)
C4A Al2A C2A 106.1(2)
C3A Al2A C2A 110.5(2)
C4A Al2A C1A 106.2(2)
C3A Al2A C1A 108.6(2)
C2A Al2A C1A 107.75(16)
C4A Al2A Ho1A 125.23(18)
C3A Al2A Ho1A 117.51(16)
C2A Al2A Ho1A 53.92(10)
C1A Al2A Ho1A 54.46(11)
N1 Ho1 C1 96.41(12)
N1 Ho1 C2 117.25(12)
C1 Ho1 C2 83.87(13)
N1 Ho1 C6 98.72(12)
C1 Ho1 C6 86.84(13)
C2 Ho1 C6 143.58(14)
N1 Ho1 C5 113.94(12)
C1 Ho1 C5 148.15(13)
C2 Ho1 C5 90.20(13)
C6 Ho1 C5 79.54(13)
N1 Ho1 C9 31.69(10)
C1 Ho1 C9 126.67(12)
C2 Ho1 C9 106.91(12)
C6 Ho1 C9 106.85(12)
C5 Ho1 C9 84.99(12)
N1 Ho1 Al1 131.15(8)
C1 Ho1 Al1 108.73(10)
C2 Ho1 Al1 106.77(10)
C6 Ho1 Al1 44.24(10)
C5 Ho1 Al1 43.55(9)
C9 Ho1 Al1 116.81(8)
N1 Ho1 Al2 108.70(8)
C1 Ho1 Al2 42.27(9)
C2 Ho1 Al2 41.91(9)
C6 Ho1 Al2 123.03(10)
C5 Ho1 Al2 127.32(9)
C9 Ho1 Al2 122.75(8)
Al1 Ho1 Al2 118.19(4)
N1A Ho1A C2A 99.22(13)
N1A Ho1A C1A 114.26(13)
C2A Ho1A C1A 83.47(14)
N1A Ho1A C6A 100.09(13)
C2A Ho1A C6A 90.31(13)
C1A Ho1A C6A 145.63(14)
N1A Ho1A C5A 113.70(12)
C2A Ho1A C5A 146.75(14)
C1A Ho1A C5A 87.06(14)
C6A Ho1A C5A 79.83(14)
N1A Ho1A C9A 30.80(10)
C2A Ho1A C9A 128.07(12)
C1A Ho1A C9A 103.17(13)
C6A Ho1A C9A 107.14(12)
C5A Ho1A C9A 85.12(12)
N1A Ho1A Al1A 131.65(8)
C2A Ho1A Al1A 109.65(10)
C1A Ho1A Al1A 107.03(11)
C6A Ho1A Al1A 43.97(10)
C5A Ho1A Al1A 43.78(10)
C9A Ho1A Al1A 116.80(8)
N1A Ho1A Al2A 107.99(8)
C2A Ho1A Al2A 41.83(10)
C1A Ho1A Al2A 42.04(10)
C6A Ho1A Al2A 126.74(10)
C5A Ho1A Al2A 124.59(10)
C9A Ho1A Al2A 120.20(8)
Al1A Ho1A Al2A 119.50(4)
C9 N1 Si1 127.1(2)
C9 N1 Ho1 95.4(2)
Si1 N1 Ho1 137.52(16)
C9A N1A Si1A 126.9(2)
C9A N1A Ho1A 98.4(2)
Si1A N1A Ho1A 134.57(16)
N1 Si1 C21 111.24(18)
N1 Si1 C22 109.99(18)
C21 Si1 C22 106.9(2)
N1 Si1 C23 111.74(18)
C21 Si1 C23 108.5(2)
C22 Si1 C23 108.3(2)
N1A Si1A C23A 111.7(2)
N1A Si1A C22A 109.13(19)
C23A Si1A C22A 106.7(2)
N1A Si1A C21A 111.78(19)
C23A Si1A C21A 108.5(3)
C22A Si1A C21A 108.9(2)

loop_
_geom_bond_atom_site_label_1
_geom_bond_atom_site_label_2
_geom_bond_distance
C1 Al2 2.085(4)
C1 Ho1 2.524(4)
C2 Al2 2.069(4)
C2 Ho1 2.525(4)
C1A Al2A 2.076(4)
C1A Ho1A 2.523(4)
C3 Al2 1.964(5)
C2A Al2A 2.065(4)
C2A Ho1A 2.503(4)
C4 Al2 1.965(5)
C3A Al2A 1.967(5)
C5 Al1 2.059(4)
C5 Ho1 2.631(4)
C4A Al2A 1.966(5)
C6 Al1 2.077(4)
C6 Ho1 2.585(4)
C5A Al1A 2.069(4)
C5A Ho1A 2.616(4)
C7 Al1 1.941(5)
C6A Al1A 2.065(4)
C6A Ho1A 2.569(4)
C8 Al1 1.975(4)
C7A Al1A 1.946(5)
C9 C14 1.416(5)
C9 N1 1.422(4)
C9 C10 1.425(5)
C9 Ho1 2.694(3)
C8A Al1A 1.985(5)
C10 C11 1.376(5)
C10 C18 1.519(5)
C9A C14A 1.422(5)
C9A N1A 1.423(4)
C9A C10A 1.424(5)
C9A Ho1A 2.750(3)
C11 C12 1.378(6)
C10A C11A 1.388(5)
C10A C18A 1.515(5)
C12 C13 1.370(5)
C11A C12A 1.366(6)
C13 C14 1.391(5)
C12A C13A 1.380(5)
C14 C15 1.520(5)
C13A C14A 1.393(5)
C15 C17 1.526(5)
C15 C16 1.537(6)
C14A C15A 1.520(5)
C15A C17A 1.533(5)
C15A C16A 1.540(6)
C18 C20 1.529(6)
C18 C19 1.532(6)
C18A C20A 1.538(6)
C18A C19A 1.539(6)
C21 Si1 1.859(4)
C22 Si1 1.860(4)
C21A Si1A 1.870(4)
C23 Si1 1.864(4)
C22A Si1A 1.864(5)
C23A Si1A 1.860(5)
Al1 Ho1 2.8824(14)
Al2 Ho1 3.0775(14)
Al1A Ho1A 2.8903(14)
Al2A Ho1A 3.0807(14)
Ho1 N1 2.160(3)
Ho1A N1A 2.154(3)
N1 Si1 1.731(3)
N1A Si1A 1.727(3)
